data_9005220
loop_
_publ_author_name
'Olmi, F.'
'Sabelli, C.'

_publ_section_title
;
 Brizzite, NaSbO3, a new mineral from the Cetine mine (Tuscany, Italy):
 description and crystal structure
;
_journal_name_full 'European Journal of Mineralogy'
_journal_page_first 667
_journal_page_last 672
_journal_volume 6
_journal_year 1994
_chemical_compound_source 'Cetine mine, Tuscany, Italy'
_chemical_formula_sum 'Na O3 Sb'
_chemical_name_mineral Brizziite
_space_group_IT_number 148
_symmetry_space_group_name_Hall '-R 3'
_symmetry_space_group_name_H-M 'R -3 :H'
_cell_angle_alpha 90
_cell_angle_beta 90
_cell_angle_gamma 120
_cell_length_a 5.301
_cell_length_b 5.301
_cell_length_c 15.932
_cell_formula_units_Z 6
_cell_volume 387.719
_database_code_amcsd 0006566
_exptl_crystal_density_diffrn 4.953
_cod_original_sg_symbol_H-M 'R -3'
_cod_original_formula_sum 'Na Sb O3'
_cod_database_code 9005220

loop_
_space_group_symop_operation_xyz
x,y,z
2/3+x,1/3+y,1/3+z
1/3+x,2/3+y,2/3+z
y,-x+y,-z
2/3+y,1/3-x+y,1/3-z
1/3+y,2/3-x+y,2/3-z
-x+y,-x,z
2/3-x+y,1/3-x,1/3+z
1/3-x+y,2/3-x,2/3+z
-x,-y,-z
2/3-x,1/3-y,1/3-z
1/3-x,2/3-y,2/3-z
-y,x-y,z
2/3-y,1/3+x-y,1/3+z
1/3-y,2/3+x-y,2/3+z
x-y,x,-z
2/3+x-y,1/3+x,1/3-z
1/3+x-y,2/3+x,2/3-z

loop_
_atom_site_aniso_label
_atom_site_aniso_U_11
_atom_site_aniso_U_22
_atom_site_aniso_U_33
_atom_site_aniso_U_12
_atom_site_aniso_U_13
_atom_site_aniso_U_23
Na 0.01431 0.01431 0.01543 0.00715 0.00000 0.00000
Sb 0.00363 0.00363 0.00772 0.00182 0.00000 0.00000
O 0.00833 0.00662 0.00514 0.00310 -0.00148 -0.00037

loop_
_atom_site_label
_atom_site_fract_x
_atom_site_fract_y
_atom_site_fract_z
_atom_site_U_iso_or_equiv
Na 0.00000 0.00000 0.63910 0.01456
Sb 0.00000 0.00000 0.83904 0.00494
O 0.04610 0.32360 0.76380 0.00709

loop_
_cod_related_entry_id
_cod_related_entry_database
_cod_related_entry_code
1 AMCSD 0006566
